data_4076673
loop_
_publ_author_name
'Deng, Mingli'
'Leong, Weng Kee'

_publ_section_title
;
 Reactions of the Triosmium&#x2212;Antimony Cluster
 Os3(\m-SbPh2)(\m-H)(\m3,\h2-C6H4)(CO)9with Alkynes:&#x00A0; C&#x2212;C
 Bond Coupling to a Cluster-Bound Phenylene and Catalytic Alkyne
 Cyclotrimerization
;
_journal_issue 6
_journal_name_full Organometallics
_journal_page_first 1221
_journal_paper_doi 10.1021/om010911x
_journal_volume 21
_journal_year 2002
_chemical_formula_sum 'C40.5 H28.5 O7 Os3 Sb'
_chemical_formula_weight 1319.48
_chemical_name_systematic
; 
 ? 
;
_space_group_IT_number 2
_symmetry_cell_setting triclinic
_symmetry_space_group_name_Hall '-P 1'
_symmetry_space_group_name_H-M 'P -1'
_atom_sites_solution_hydrogens geom
_atom_sites_solution_primary direct
_atom_sites_solution_secondary difmap
_audit_creation_method SHELXL-97
_cell_angle_alpha 82.1490(10)
_cell_angle_beta 85.30
_cell_angle_gamma 72.68
_cell_formula_units_Z 2
_cell_length_a 9.39130(10)
_cell_length_b 13.52100(10)
_cell_length_c 16.7683(2)
_cell_measurement_reflns_used 8192
_cell_measurement_temperature 223(2)
_cell_volume 2011.72(4)
_computing_cell_refinement 'Bruker SMART'
_computing_data_collection 'Bruker SMART'
_computing_data_reduction 'Bruker SHELXTL'
_computing_molecular_graphics 'Bruker SHELXTL'
_computing_publication_material 'Bruker SHELXTL'
_computing_structure_refinement 'Bruker SHELXTL'
_computing_structure_solution 'Bruker SHELXTL'
_diffrn_ambient_temperature 223(2)
_diffrn_measured_fraction_theta_full 0.876
_diffrn_measured_fraction_theta_max 0.876
_diffrn_radiation_monochromator graphite
_diffrn_radiation_source 'fine-focus sealed tube'
_diffrn_radiation_type MoK\a
_diffrn_radiation_wavelength 0.71073
_diffrn_reflns_av_R_equivalents 0.0332
_diffrn_reflns_av_sigmaI/netI 0.0535
_diffrn_reflns_limit_h_max 12
_diffrn_reflns_limit_h_min -12
_diffrn_reflns_limit_k_max 18
_diffrn_reflns_limit_k_min -17
_diffrn_reflns_limit_l_max 22
_diffrn_reflns_limit_l_min 0
_diffrn_reflns_number 15383
_diffrn_reflns_theta_full 29.08
_diffrn_reflns_theta_max 29.08
_diffrn_reflns_theta_min 2.12
_exptl_absorpt_coefficient_mu 10.154
_exptl_absorpt_correction_T_max 0.263869
_exptl_absorpt_correction_T_min 0.134745
_exptl_absorpt_correction_type SADABS
_exptl_crystal_colour red
_exptl_crystal_density_diffrn 2.178
_exptl_crystal_density_method 'not measured'
_exptl_crystal_description block
_exptl_crystal_F_000 1213
_exptl_crystal_size_max 0.30
_exptl_crystal_size_mid 0.20
_exptl_crystal_size_min 0.10
_refine_diff_density_max 1.593
_refine_diff_density_min -2.369
_refine_diff_density_rms 0.233
_refine_ls_extinction_method none
_refine_ls_goodness_of_fit_ref 1.048
_refine_ls_hydrogen_treatment mixed
_refine_ls_matrix_type full
_refine_ls_number_parameters 463
_refine_ls_number_reflns 9442
_refine_ls_number_restraints 0
_refine_ls_restrained_S_all 1.048
_refine_ls_R_factor_all 0.0524
_refine_ls_R_factor_gt 0.0376
_refine_ls_shift/su_max 0.028
_refine_ls_shift/su_mean 0.001
_refine_ls_structure_factor_coef Fsqd
_refine_ls_weighting_details 'calc w=1/[\s^2^(Fo^2^)+(0.0442P)^2^+1.7965P] where P=(Fo^2^+2Fc^2^)/3'
_refine_ls_weighting_scheme calc
_refine_ls_wR_factor_gt 0.0893
_refine_ls_wR_factor_ref 0.0967
_reflns_number_gt 7663
_reflns_number_total 9442
_reflns_threshold_expression >2sigma(I)
_cod_data_source_file om010911x.cif
_cod_data_source_block ml8
_cod_depositor_comments
;
The following automatic conversions were performed:

'_symmetry_cell_setting' value 'Triclinic' changed to 'triclinic'
according to /home/saulius/struct/CIF-dictionaries/cif_core.dic
dictionary named 'cif_core.dic' version 2.4.1 from 2010-06-29.

Automatic conversion script
Id: cif_fix_values 1715 2011-07-08 13:25:40Z adriana 
;
_cod_original_sg_symbol_H-M P-1
_cod_original_formula_sum 'C40.50 H28.50 O7 Os3 Sb'
_cod_database_code 4076673

loop_
_symmetry_equiv_pos_as_xyz
'x, y, z'
'-x, -y, -z'

loop_
_atom_site_label
_atom_site_type_symbol
_atom_site_fract_x
_atom_site_fract_y
_atom_site_fract_z
_atom_site_U_iso_or_equiv
_atom_site_adp_type
_atom_site_occupancy
_atom_site_symmetry_multiplicity
_atom_site_calc_flag
_atom_site_refinement_flags
Os1 Os 0.37043(3) 1.18594(2) 0.348912(17) 0.03112(8) Uani 1 1 d .
Os2 Os 0.15082(3) 1.16231(2) 0.238129(16) 0.02841(8) Uani 1 1 d .
Os3 Os 0.39703(3) 1.00751(2) 0.265650(17) 0.03081(8) Uani 1 1 d .
Sb4 Sb 0.17195(5) 1.34188(4) 0.26299(3) 0.03229(11) Uani 1 1 d .
O11 O 0.6256(7) 1.0346(5) 0.4461(4) 0.0578(16) Uani 1 1 d .
O12 O 0.1376(8) 1.1907(6) 0.4907(4) 0.0658(18) Uani 1 1 d .
O13 O 0.5002(9) 1.3625(5) 0.3706(5) 0.088(3) Uani 1 1 d .
O21 O -0.0023(7) 1.2037(5) 0.0795(4) 0.0534(15) Uani 1 1 d .
O22 O -0.1324(6) 1.1816(5) 0.3490(4) 0.0568(16) Uani 1 1 d .
O31 O 0.5185(8) 0.8705(6) 0.1325(4) 0.073(2) Uani 1 1 d .
O32 O 0.6300(8) 0.8468(5) 0.3686(5) 0.077(2) Uani 1 1 d .
C1 C 0.1736(7) 0.9986(5) 0.2663(4) 0.0293(14) Uani 1 1 d .
C2 C 0.2286(8) 0.9470(6) 0.3436(4) 0.0336(15) Uani 1 1 d .
H2A H 0.1860 0.9896 0.3873 0.040 Uiso 1 1 calc R
C10 C 0.4738(7) 1.1524(5) 0.2325(4) 0.0307(15) Uani 1 1 d .
C11 C 0.5262(9) 1.0850(6) 0.4088(5) 0.0413(18) Uani 1 1 d .
C12 C 0.2261(9) 1.1906(6) 0.4400(5) 0.0434(18) Uani 1 1 d .
C13 C 0.4507(9) 1.2969(7) 0.3631(5) 0.050(2) Uani 1 1 d .
C20 C 0.3660(8) 1.1539(5) 0.1774(4) 0.0329(15) Uani 1 1 d .
C21 C 0.0532(8) 1.1881(6) 0.1420(5) 0.0402(18) Uani 1 1 d .
C22 C -0.0300(8) 1.1770(6) 0.3070(5) 0.0371(16) Uani 1 1 d .
C30 C 0.4070(10) 1.1534(7) 0.0934(5) 0.047(2) Uani 1 1 d .
H30A H 0.3361 1.1569 0.0567 0.057 Uiso 1 1 calc R
C31 C 0.4693(9) 0.9199(7) 0.1851(5) 0.0461(19) Uani 1 1 d .
C32 C 0.5444(9) 0.9102(6) 0.3282(5) 0.0456(19) Uani 1 1 d .
C40 C 0.5532(10) 1.1478(7) 0.0667(6) 0.054(2) Uani 1 1 d .
H40A H 0.5798 1.1479 0.0120 0.065 Uiso 1 1 calc R
C50 C 0.6601(9) 1.1419(7) 0.1218(6) 0.054(2) Uani 1 1 d .
H50A H 0.7575 1.1376 0.1031 0.065 Uiso 1 1 calc R
C60 C 0.6252(9) 1.1424(6) 0.2023(5) 0.0450(19) Uani 1 1 d .
H60A H 0.6992 1.1361 0.2378 0.054 Uiso 1 1 calc R
C101 C 0.1007(7) 0.9476(5) 0.2138(4) 0.0317(15) Uani 1 1 d .
C102 C -0.0114(8) 0.9044(6) 0.2487(5) 0.0427(18) Uani 1 1 d .
H10A H -0.0331 0.9028 0.3039 0.051 Uiso 1 1 calc R
C103 C -0.0907(10) 0.8636(7) 0.2014(6) 0.052(2) Uani 1 1 d .
H10B H -0.1648 0.8350 0.2251 0.063 Uiso 1 1 calc R
C104 C -0.0586(11) 0.8659(7) 0.1186(6) 0.054(2) Uani 1 1 d .
H10C H -0.1132 0.8410 0.0865 0.065 Uiso 1 1 calc R
C105 C 0.0554(10) 0.9056(6) 0.0849(5) 0.048(2) Uani 1 1 d .
H10D H 0.0816 0.9025 0.0304 0.058 Uiso 1 1 calc R
C106 C 0.1306(9) 0.9493(5) 0.1300(5) 0.0400(18) Uani 1 1 d .
H10E H 0.2016 0.9803 0.1053 0.048 Uiso 1 1 calc R
C201 C 0.2593(8) 0.8329(5) 0.3707(4) 0.0331(15) Uani 1 1 d .
C202 C 0.3088(9) 0.7549(6) 0.3197(5) 0.0440(18) Uani 1 1 d .
H20A H 0.3234 0.7737 0.2649 0.053 Uiso 1 1 calc R
C203 C 0.3369(9) 0.6504(6) 0.3486(6) 0.048(2) Uani 1 1 d .
H20B H 0.3696 0.5999 0.3133 0.058 Uiso 1 1 calc R
C204 C 0.3160(10) 0.6210(6) 0.4304(6) 0.053(2) Uani 1 1 d .
H20C H 0.3382 0.5509 0.4509 0.064 Uiso 1 1 calc R
C205 C 0.2619(10) 0.6978(7) 0.4806(6) 0.052(2) Uani 1 1 d .
H20D H 0.2431 0.6788 0.5350 0.062 Uiso 1 1 calc R
C206 C 0.2346(9) 0.8028(6) 0.4520(5) 0.0408(17) Uani 1 1 d .
H20E H 0.1998 0.8531 0.4873 0.049 Uiso 1 1 calc R
C411 C 0.2673(9) 1.4491(6) 0.1899(5) 0.0451(19) Uani 1 1 d .
C412 C 0.4065(13) 1.4139(8) 0.1526(8) 0.094(4) Uani 1 1 d .
H41A H 0.4565 1.3429 0.1569 0.113 Uiso 1 1 calc R
C413 C 0.4721(17) 1.4858(12) 0.1082(11) 0.151(8) Uani 1 1 d .
H41B H 0.5672 1.4627 0.0844 0.181 Uiso 1 1 calc R
C414 C 0.3956(16) 1.5908(11) 0.0998(10) 0.130(7) Uani 1 1 d .
H41C H 0.4389 1.6383 0.0696 0.156 Uiso 1 1 calc R
C415 C 0.2597(13) 1.6244(8) 0.1348(8) 0.085(4) Uani 1 1 d .
H41D H 0.2092 1.6953 0.1289 0.102 Uiso 1 1 calc R
C416 C 0.1926(10) 1.5550(7) 0.1798(6) 0.059(3) Uani 1 1 d .
H41E H 0.0975 1.5796 0.2033 0.071 Uiso 1 1 calc R
C421 C -0.0033(9) 1.4465(6) 0.3248(5) 0.0425(18) Uani 1 1 d .
C422 C 0.0299(14) 1.5131(9) 0.3726(7) 0.087(4) Uani 1 1 d .
H42A H 0.1286 1.5103 0.3788 0.104 Uiso 1 1 calc R
C423 C -0.085(2) 1.5832(11) 0.4107(10) 0.123(6) Uani 1 1 d .
H42B H -0.0637 1.6274 0.4429 0.148 Uiso 1 1 calc R
C424 C -0.2295(18) 1.5874(9) 0.4009(10) 0.112(6) Uani 1 1 d .
H42C H -0.3066 1.6353 0.4260 0.134 Uiso 1 1 calc R
C425 C -0.2620(12) 1.5226(10) 0.3548(9) 0.093(4) Uani 1 1 d .
H42D H -0.3611 1.5257 0.3494 0.111 Uiso 1 1 calc R
C426 C -0.1508(10) 1.4527(7) 0.3164(7) 0.064(3) Uani 1 1 d .
H42E H -0.1746 1.4092 0.2845 0.077 Uiso 1 1 calc R
C100 C 0.767(2) 0.6212(16) 0.1188(13) 0.067(5) Uiso 0.50 1 d P
H10F H 0.7143 0.5953 0.1646 0.101 Uiso 0.50 1 calc PR
H10G H 0.6959 0.6660 0.0816 0.101 Uiso 0.50 1 calc PR
H10H H 0.8269 0.6597 0.1362 0.101 Uiso 0.50 1 calc PR
C200 C 0.859(3) 0.5368(18) 0.0806(14) 0.075(6) Uiso 0.50 1 d P
H20F H 0.9208 0.4914 0.1223 0.089 Uiso 0.50 1 calc PR
H20G H 0.7924 0.4991 0.0671 0.089 Uiso 0.50 1 calc PR
C300 C 0.948(2) 0.5411(16) 0.0173(13) 0.068(5) Uiso 0.50 1 d P
H30B H 1.0048 0.5867 0.0283 0.082 Uiso 0.50 1 calc PR
H30C H 0.8834 0.5793 -0.0258 0.082 Uiso 0.50 1 calc PR

loop_
_atom_site_aniso_label
_atom_site_aniso_U_11
_atom_site_aniso_U_22
_atom_site_aniso_U_33
_atom_site_aniso_U_23
_atom_site_aniso_U_13
_atom_site_aniso_U_12
Os1 0.03422(15) 0.02578(14) 0.03364(16) -0.00720(11) -0.00802(11) -0.00577(11)
Os2 0.03007(14) 0.02475(14) 0.03087(15) -0.00715(11) -0.00628(11) -0.00562(10)
Os3 0.03218(14) 0.02560(14) 0.03397(16) -0.00895(11) -0.00597(11) -0.00374(10)
Sb4 0.0336(2) 0.0246(2) 0.0391(3) -0.0062(2) -0.0072(2) -0.00649(18)
O11 0.064(4) 0.048(4) 0.055(4) -0.004(3) -0.027(3) -0.002(3)
O12 0.061(4) 0.077(5) 0.054(4) -0.017(3) 0.013(3) -0.012(4)
O13 0.096(6) 0.047(4) 0.139(7) -0.005(4) -0.061(5) -0.035(4)
O21 0.061(4) 0.057(4) 0.045(4) -0.006(3) -0.023(3) -0.016(3)
O22 0.043(3) 0.067(4) 0.063(4) -0.018(3) 0.015(3) -0.020(3)
O31 0.065(4) 0.082(5) 0.073(5) -0.055(4) 0.001(3) -0.004(4)
O32 0.087(5) 0.042(4) 0.097(6) -0.006(4) -0.045(4) -0.004(3)
C1 0.029(3) 0.023(3) 0.038(4) -0.010(3) 0.000(3) -0.008(3)
C2 0.039(4) 0.034(4) 0.030(4) -0.014(3) 0.001(3) -0.009(3)
C10 0.028(3) 0.022(3) 0.044(4) -0.004(3) -0.005(3) -0.009(3)
C11 0.047(4) 0.031(4) 0.043(5) -0.008(3) -0.008(4) -0.005(3)
C12 0.043(4) 0.035(4) 0.048(5) -0.008(4) -0.006(4) -0.002(3)
C13 0.050(5) 0.042(5) 0.061(6) -0.011(4) -0.023(4) -0.008(4)
C20 0.034(4) 0.031(4) 0.029(4) -0.006(3) -0.003(3) -0.002(3)
C21 0.036(4) 0.032(4) 0.055(5) -0.006(4) -0.008(4) -0.012(3)
C22 0.041(4) 0.034(4) 0.039(4) -0.007(3) -0.010(3) -0.011(3)
C30 0.060(5) 0.046(5) 0.033(4) -0.008(4) -0.003(4) -0.011(4)
C31 0.047(5) 0.042(5) 0.050(5) -0.011(4) -0.007(4) -0.010(4)
C32 0.050(5) 0.025(4) 0.057(5) -0.010(4) -0.019(4) 0.003(3)
C40 0.053(5) 0.066(6) 0.044(5) -0.010(4) 0.007(4) -0.017(5)
C50 0.036(4) 0.065(6) 0.058(6) -0.010(5) 0.012(4) -0.010(4)
C60 0.037(4) 0.051(5) 0.051(5) -0.010(4) -0.004(4) -0.015(4)
C101 0.033(3) 0.020(3) 0.039(4) -0.002(3) -0.008(3) -0.001(3)
C102 0.039(4) 0.046(5) 0.049(5) -0.012(4) -0.007(4) -0.016(4)
C103 0.048(5) 0.044(5) 0.074(7) -0.011(4) -0.009(4) -0.024(4)
C104 0.067(6) 0.042(5) 0.057(6) -0.014(4) -0.026(5) -0.012(4)
C105 0.066(6) 0.037(4) 0.043(5) -0.010(4) -0.017(4) -0.012(4)
C106 0.058(5) 0.022(4) 0.042(4) -0.010(3) -0.012(4) -0.010(3)
C201 0.043(4) 0.022(3) 0.035(4) -0.003(3) -0.008(3) -0.009(3)
C202 0.054(5) 0.033(4) 0.041(5) -0.002(3) -0.010(4) -0.006(3)
C203 0.052(5) 0.032(4) 0.060(6) -0.006(4) -0.017(4) -0.007(4)
C204 0.067(6) 0.028(4) 0.066(6) 0.005(4) -0.022(5) -0.015(4)
C205 0.059(5) 0.044(5) 0.054(5) 0.006(4) -0.015(4) -0.018(4)
C206 0.051(5) 0.038(4) 0.035(4) -0.002(3) -0.005(3) -0.016(4)
C411 0.052(5) 0.030(4) 0.054(5) 0.001(4) -0.015(4) -0.012(3)
C412 0.075(7) 0.047(6) 0.130(11) 0.034(7) 0.031(7) -0.002(5)
C413 0.097(10) 0.098(12) 0.201(18) 0.070(12) 0.069(11) 0.000(8)
C414 0.091(10) 0.083(10) 0.186(16) 0.074(10) 0.017(10) -0.026(8)
C415 0.078(8) 0.041(6) 0.125(11) 0.022(6) -0.022(7) -0.009(5)
C416 0.049(5) 0.040(5) 0.081(7) 0.014(5) -0.011(5) -0.009(4)
C421 0.045(4) 0.026(4) 0.050(5) -0.003(3) 0.002(4) -0.002(3)
C422 0.090(8) 0.077(8) 0.105(9) -0.066(7) 0.003(7) -0.018(7)
C423 0.150(15) 0.085(10) 0.138(13) -0.078(10) 0.044(12) -0.025(10)
C424 0.117(11) 0.046(7) 0.137(13) 0.000(7) 0.078(10) 0.003(7)
C425 0.051(6) 0.060(8) 0.149(13) 0.000(8) 0.031(7) -0.004(5)
C426 0.040(5) 0.041(5) 0.109(9) -0.014(5) 0.007(5) -0.008(4)

loop_
_atom_type_symbol
_atom_type_description
_atom_type_scat_dispersion_real
_atom_type_scat_dispersion_imag
_atom_type_scat_source
C C 0.0033 0.0016 'International Tables Vol C Tables 4.2.6.8 and 6.1.1.4'
H H 0.0000 0.0000 'International Tables Vol C Tables 4.2.6.8 and 6.1.1.4'
O O 0.0106 0.0060 'International Tables Vol C Tables 4.2.6.8 and 6.1.1.4'
Sb Sb -0.5866 1.5461 'International Tables Vol C Tables 4.2.6.8 and 6.1.1.4'
Os Os -1.2165 7.6030 'International Tables Vol C Tables 4.2.6.8 and 6.1.1.4'

loop_
_geom_angle_atom_site_label_1
_geom_angle_atom_site_label_2
_geom_angle_atom_site_label_3
_geom_angle
_geom_angle_site_symmetry_3
C13 Os1 C11 91.7(3) .
C13 Os1 C12 101.9(4) .
C11 Os1 C12 92.5(3) .
C13 Os1 C10 98.3(3) .
C11 Os1 C10 95.1(3) .
C12 Os1 C10 158.2(3) .
C13 Os1 Sb4 82.2(3) .
C11 Os1 Sb4 173.5(2) .
C12 Os1 Sb4 90.8(2) .
C10 Os1 Sb4 83.88(18) .
C13 Os1 Os3 146.9(3) .
C11 Os1 Os3 80.8(2) .
C12 Os1 Os3 110.5(2) .
C10 Os1 Os3 51.00(16) .
Sb4 Os1 Os3 103.286(14) .
C13 Os1 Os2 134.3(3) .
C11 Os1 Os2 131.8(2) .
C12 Os1 Os2 91.0(2) .
C10 Os1 Os2 68.76(17) .
Sb4 Os1 Os2 53.693(12) .
Os3 Os1 Os2 53.263(9) .
C21 Os2 C22 95.0(3) .
C21 Os2 C1 99.5(3) .
C22 Os2 C1 83.3(3) .
C21 Os2 C20 93.2(3) .
C22 Os2 C20 170.7(3) .
C1 Os2 C20 99.6(3) .
C21 Os2 Sb4 104.7(2) .
C22 Os2 Sb4 92.6(2) .
C1 Os2 Sb4 155.75(19) .
C20 Os2 Sb4 81.12(18) .
C21 Os2 Os3 122.5(2) .
C22 Os2 Os3 122.7(2) .
C1 Os2 Os3 51.76(17) .
C20 Os2 Os3 55.12(19) .
Sb4 Os2 Os3 113.875(15) .
C21 Os2 Os1 154.7(2) .
C22 Os2 Os1 102.8(2) .
C1 Os2 Os1 100.34(18) .
C20 Os2 Os1 68.06(18) .
Sb4 Os2 Os1 57.159(13) .
Os3 Os2 Os1 61.216(9) .
C31 Os3 C32 85.0(4) .
C31 Os3 C1 94.7(3) .
C32 Os3 C1 122.6(3) .
C31 Os3 C2 107.9(3) .
C32 Os3 C2 87.3(3) .
C1 Os3 C2 38.4(3) .
C31 Os3 C20 93.0(3) .
C32 Os3 C20 140.4(3) .
C1 Os3 C20 97.0(3) .
C2 Os3 C20 130.2(3) .
C31 Os3 C10 108.2(3) .
C32 Os3 C10 107.2(3) .
C1 Os3 C10 126.7(2) .
C2 Os3 C10 142.0(2) .
C20 Os3 C10 36.5(2) .
C31 Os3 Os2 117.3(3) .
C32 Os3 Os2 156.3(3) .
C1 Os3 Os2 52.18(18) .
C2 Os3 Os2 78.72(19) .
C20 Os3 Os2 51.72(17) .
C10 Os3 Os2 74.64(17) .
C31 Os3 Os1 155.3(2) .
C32 Os3 Os1 97.7(2) .
C1 Os3 Os1 104.16(17) .
C2 Os3 Os1 96.76(17) .
C20 Os3 Os1 69.25(17) .
C10 Os3 Os1 47.45(18) .
Os2 Os3 Os1 65.521(10) .
C411 Sb4 C421 100.4(3) .
C411 Sb4 Os2 131.0(2) .
C421 Sb4 Os2 120.8(2) .
C411 Sb4 Os1 114.3(2) .
C421 Sb4 Os1 119.2(2) .
Os2 Sb4 Os1 69.147(14) .
C2 C1 C101 121.3(6) .
C2 C1 Os3 74.7(4) .
C101 C1 Os3 131.4(5) .
C2 C1 Os2 118.7(4) .
C101 C1 Os2 118.6(5) .
Os3 C1 Os2 76.1(2) .
C1 C2 C201 125.5(6) .
C1 C2 Os3 66.9(4) .
C201 C2 Os3 120.5(5) .
C20 C10 C60 118.4(7) .
C20 C10 Os1 111.0(5) .
C60 C10 Os1 130.1(5) .
C20 C10 Os3 71.5(4) .
C60 C10 Os3 119.7(5) .
Os1 C10 Os3 81.5(2) .
O11 C11 Os1 171.7(7) .
O12 C12 Os1 176.0(7) .
O13 C13 Os1 178.9(9) .
C10 C20 C30 119.5(7) .
C10 C20 Os2 111.3(5) .
C30 C20 Os2 129.1(6) .
C10 C20 Os3 72.0(4) .
C30 C20 Os3 123.7(5) .
Os2 C20 Os3 73.2(2) .
O21 C21 Os2 177.0(7) .
O22 C22 Os2 177.1(7) .
C40 C30 C20 119.9(8) .
O31 C31 Os3 175.4(8) .
O32 C32 Os3 176.1(8) .
C30 C40 C50 120.2(8) .
C60 C50 C40 121.6(8) .
C50 C60 C10 120.2(8) .
C102 C101 C106 118.4(7) .
C102 C101 C1 118.3(7) .
C106 C101 C1 123.0(6) .
C103 C102 C101 120.6(8) .
C104 C103 C102 119.9(8) .
C105 C104 C103 119.3(7) .
C106 C105 C104 121.4(8) .
C105 C106 C101 120.2(8) .
C206 C201 C202 117.9(7) .
C206 C201 C2 117.7(6) .
C202 C201 C2 124.4(7) .
C203 C202 C201 121.7(8) .
C202 C203 C204 119.8(8) .
C205 C204 C203 118.7(8) .
C204 C205 C206 121.6(9) .
C201 C206 C205 120.1(8) .
C412 C411 C416 119.1(8) .
C412 C411 Sb4 119.9(6) .
C416 C411 Sb4 121.0(7) .
C411 C412 C413 119.5(11) .
C414 C413 C412 120.1(12) .
C415 C414 C413 120.1(11) .
C414 C415 C416 121.0(10) .
C411 C416 C415 120.1(10) .
C426 C421 C422 119.0(9) .
C426 C421 Sb4 121.1(7) .
C422 C421 Sb4 119.9(7) .
C423 C422 C421 119.6(12) .
C424 C423 C422 119.8(13) .
C425 C424 C423 120.7(12) .
C424 C425 C426 120.7(11) .
C425 C426 C421 120.1(10) .
C300 C200 C100 127(2) .
C200 C300 C300 129(3) 2_765

loop_
_geom_bond_atom_site_label_1
_geom_bond_atom_site_label_2
_geom_bond_distance
_geom_bond_site_symmetry_2
Os1 C13 1.917(8) .
Os1 C11 1.921(8) .
Os1 C12 1.951(9) .
Os1 C10 2.150(7) .
Os1 Sb4 2.6957(5) .
Os1 Os3 2.8873(4) .
Os1 Os2 2.9983(4) .
Os2 C21 1.860(8) .
Os2 C22 1.948(8) .
Os2 C1 2.149(6) .
Os2 C20 2.165(7) .
Os2 Sb4 2.5855(5) .
Os2 Os3 2.6401(4) .
Os3 C31 1.869(8) .
Os3 C32 1.877(8) .
Os3 C1 2.137(6) .
Os3 C2 2.240(7) .
Os3 C20 2.263(7) .
Os3 C10 2.269(6) .
Sb4 C411 2.125(8) .
Sb4 C421 2.126(8) .
O11 C11 1.152(9) .
O12 C12 1.140(10) .
O13 C13 1.141(9) .
O21 C21 1.175(9) .
O22 C22 1.136(9) .
O31 C31 1.161(10) .
O32 C32 1.166(10) .
C1 C2 1.443(10) .
C1 C101 1.505(9) .
C2 C201 1.495(9) .
C10 C20 1.420(9) .
C10 C60 1.444(10) .
C20 C30 1.430(10) .
C30 C40 1.392(11) .
C40 C50 1.398(12) .
C50 C60 1.362(12) .
C101 C102 1.402(10) .
C101 C106 1.407(10) .
C102 C103 1.395(10) .
C103 C104 1.394(13) .
C104 C105 1.383(12) .
C105 C106 1.372(10) .
C201 C206 1.389(10) .
C201 C202 1.397(10) .
C202 C203 1.383(11) .
C203 C204 1.391(12) .
C204 C205 1.378(12) .
C205 C206 1.390(11) .
C411 C412 1.380(13) .
C411 C416 1.387(11) .
C412 C413 1.400(15) .
C413 C414 1.381(18) .
C414 C415 1.337(17) .
C415 C416 1.388(13) .
C421 C426 1.380(11) .
C421 C422 1.399(12) .
C422 C423 1.383(16) .
C423 C424 1.36(2) .
C424 C425 1.36(2) .
C425 C426 1.366(14) .
C100 C200 1.41(3) .
C200 C300 1.30(3) .
C300 C300 1.40(4) 2_765
